data_2311584
loop_
_publ_author_name
'Shaibah, Mohammed A. E.'
'Sagar, Belakavadi K.'
'Yathirajan, Hemmige S.'
'Cordes, David B.'
'Slawin, Alexandra M. Z.'
'Harrison, William T. A.'

_publ_section_title
;
 Hydrogen-bonded mol-ecular salts of reduced benzo-thia-zole derivatives
 with carboxyl-ates: a robust (8) supra-molecular motif (even when
 disordered).
;
_journal_coeditor_code MW2140
_journal_issue 'Pt 2'
_journal_name_full 'Acta crystallographica. Section E, Crystallographic communications'
_journal_page_first 167
_journal_page_last 174
_journal_paper_doi 10.1107/S2056989018018224
_journal_volume 75
_journal_year 2019
_chemical_absolute_configuration ad
_chemical_formula_iupac 'C11 H19 N2 S +, C8 H7 O2 -'
_chemical_formula_moiety 'C11 H19 N2 S +, C8 H7 O2 -'
_chemical_formula_sum 'C19 H26 N2 O2 S'
_chemical_formula_weight 346.48
_chemical_name_systematic
;
2-Amino-4,4,7,7-tetramethyl-3a,5,6,7a-tetrahydrobenzothiazol-3-ium
4-methylbenzoate
;
_space_group_crystal_system monoclinic
_space_group_IT_number 7
_space_group_name_Hall 'P -2yc'
_space_group_name_H-M_alt 'P 1 c 1'
_atom_sites_solution_hydrogens mixed
_atom_sites_solution_primary direct
_audit_creation_method SHELXL-2014/7
_cell_angle_alpha 90
_cell_angle_beta 113.480(6)
_cell_angle_gamma 90
_cell_formula_units_Z 2
_cell_length_a 10.1879(5)
_cell_length_b 11.6149(5)
_cell_length_c 8.7790(4)
_cell_measurement_reflns_used 5914
_cell_measurement_temperature 173(2)
_cell_measurement_theta_max 28.0830
_cell_measurement_theta_min 2.1700
_cell_volume 952.82(9)
_computing_cell_refinement
;
CrysAlis PRO (Rigaku, 2017)
;
_computing_data_collection
;
<i>CrystalClear-SM</i> (Rigaku,  2017)
;
_computing_data_reduction
;
CrysAlis PRO (Rigaku, 2017)
;
_computing_molecular_graphics
;
ORTEP-3 for Windows (Farrugia, 2012)
;
_computing_publication_material
;
publCIF (Westrip, 2010)
;
_computing_structure_refinement
;
SHELXL2014 (Sheldrick, 2015)
;
_computing_structure_solution
;
SHELXS97 (Sheldrick, 2008)
;
_diffrn_ambient_temperature 173(2)
_diffrn_measured_fraction_theta_full 1.000
_diffrn_measured_fraction_theta_max 0.882
_diffrn_measurement_device 'three-circle diffractometer'
_diffrn_measurement_device_type ' Rigaku XtaLAB P200 HPC '
_diffrn_measurement_method \w
_diffrn_radiation_monochromator 'Rigaku Osmic Confocal Optical System'
_diffrn_radiation_probe x-ray
_diffrn_radiation_type MoK\a
_diffrn_radiation_wavelength 0.71073
_diffrn_reflns_av_R_equivalents 0.0290
_diffrn_reflns_av_unetI/netI 0.0372
_diffrn_reflns_limit_h_max 12
_diffrn_reflns_limit_h_min -13
_diffrn_reflns_limit_k_max 15
_diffrn_reflns_limit_k_min -15
_diffrn_reflns_limit_l_max 11
_diffrn_reflns_limit_l_min -11
_diffrn_reflns_number 12189
_diffrn_reflns_theta_full 25.242
_diffrn_reflns_theta_max 29.024
_diffrn_reflns_theta_min 1.753
_diffrn_source 'rotating anode'
_exptl_absorpt_coefficient_mu 0.183
_exptl_absorpt_correction_T_max 1.00000
_exptl_absorpt_correction_T_min 0.79337
_exptl_absorpt_correction_type multi-scan
_exptl_absorpt_process_details
;
(CrysAlis PRO; Rigaku, 2017)
;
_exptl_crystal_colour colourless
_exptl_crystal_density_diffrn 1.208
_exptl_crystal_description plate
_exptl_crystal_F_000 372
_exptl_crystal_size_max 0.240
_exptl_crystal_size_mid 0.110
_exptl_crystal_size_min 0.020
_refine_diff_density_max 0.203
_refine_diff_density_min -0.172
_refine_ls_abs_structure_details
;
Flack <i>x</i> determined using 1371 quotients
[(<i>I</i>^+^)-(<i>I</i>^-^)]/[(<i>I</i>^+^)+(<i>I</i>^-^)]
(Parsons <i>et al.</i>,  2013).
;
_refine_ls_abs_structure_Flack 0.03(3)
_refine_ls_extinction_method none
_refine_ls_goodness_of_fit_ref 1.027
_refine_ls_hydrogen_treatment mixed
_refine_ls_matrix_type full
_refine_ls_number_parameters 230
_refine_ls_number_reflns 4056
_refine_ls_number_restraints 2
_refine_ls_restrained_S_all 1.026
_refine_ls_R_factor_all 0.0497
_refine_ls_R_factor_gt 0.0377
_refine_ls_shift/su_max 0.000
_refine_ls_shift/su_mean 0.000
_refine_ls_structure_factor_coef Fsqd
_refine_ls_weighting_details 'w=1/[\s^2^(Fo^2^)+(0.0463P)^2^+0.0807P] where P=(Fo^2^+2Fc^2^)/3'
_refine_ls_weighting_scheme calc
_refine_ls_wR_factor_gt 0.0848
_refine_ls_wR_factor_ref 0.0892
_reflns_number_gt 3440
_reflns_number_total 4056
_reflns_threshold_expression 'I > 2\s(I)'
_cod_data_source_file mw2140sup1.cif
_cod_data_source_block I
_cod_original_sg_symbol_H-M 'P c'
_cod_database_code 2311584
_shelx_space_group_comment
;
The symmetry employed for this shelxl refinement is uniquely defined
by the following loop, which should always be used as a source of
symmetry information in preference to the above space-group names.
They are only intended as comments.
;
_shelx_estimated_absorpt_t_min 0.957
_shelx_estimated_absorpt_t_max 0.996

loop_
_space_group_symop_operation_xyz
'x, y, z'
'x, -y, z+1/2'

loop_
_atom_site_type_symbol
_atom_site_label
_atom_site_fract_x
_atom_site_fract_y
_atom_site_fract_z
_atom_site_U_iso_or_equiv
_atom_site_adp_type
_atom_site_calc_flag
_atom_site_occupancy
_atom_site_disorder_assembly
_atom_site_disorder_group
C C1 0.3617(3) 0.6584(2) 0.8458(3) 0.0363(6) Uani d 1 . .
C C2 0.2322(3) 0.6675(3) 0.8865(4) 0.0466(7) Uani d 1 . .
C C3A 0.1685(10) 0.7939(8) 0.8152(12) 0.058(3) Uiso d 0.398(10) A 1
H H3A1 0.0740 0.8028 0.8210 0.069 Uiso calc 0.398(10) A 1
H H3A2 0.2329 0.8534 0.8878 0.069 Uiso calc 0.398(10) A 1
C C4A 0.1525(10) 0.8143(9) 0.6457(13) 0.048(2) Uiso d 0.398(10) A 1
H H4A1 0.1003 0.8874 0.6050 0.058 Uiso calc 0.398(10) A 1
H H4A2 0.0957 0.7512 0.5735 0.058 Uiso calc 0.398(10) A 1
C C3B 0.1217(6) 0.7333(5) 0.7440(7) 0.0467(18) Uiso d 0.602(10) A 2
H H3B1 0.0401 0.7535 0.7730 0.056 Uiso calc 0.602(10) A 2
H H3B2 0.0852 0.6836 0.6441 0.056 Uiso calc 0.602(10) A 2
C C4B 0.1860(7) 0.8447(6) 0.7047(9) 0.0468(15) Uiso d 0.602(10) A 2
H H4B1 0.1081 0.8907 0.6225 0.056 Uiso calc 0.602(10) A 2
H H4B2 0.2291 0.8911 0.8074 0.056 Uiso calc 0.602(10) A 2
C C5 0.3013(3) 0.8207(2) 0.6356(4) 0.0412(7) Uani d 1 . .
C C6 0.3917(3) 0.7225(2) 0.7371(3) 0.0342(6) Uani d 1 . .
C C7 0.5894(3) 0.6071(2) 0.8256(3) 0.0341(6) Uani d 1 . .
C C8 0.1541(6) 0.5542(4) 0.8622(7) 0.111(2) Uani d 1 . .
H H8A 0.0673 0.5643 0.8833 0.167 Uiso calc 1 . .
H H8B 0.2164 0.4971 0.9397 0.167 Uiso calc 1 . .
H H8C 0.1280 0.5275 0.7480 0.167 Uiso calc 1 . .
C C9 0.2747(4) 0.7056(4) 1.0652(5) 0.0783(12) Uani d 1 . .
H H9A 0.1884 0.7226 1.0847 0.117 Uiso calc 1 . .
H H9B 0.3342 0.7749 1.0862 0.117 Uiso calc 1 . .
H H9C 0.3288 0.6440 1.1401 0.117 Uiso calc 1 . .
C C10 0.2527(4) 0.7945(3) 0.4504(4) 0.0648(10) Uani d 1 . .
H H10A 0.1905 0.8566 0.3853 0.097 Uiso calc 1 . .
H H10B 0.2000 0.7216 0.4246 0.097 Uiso calc 1 . .
H H10C 0.3366 0.7886 0.4227 0.097 Uiso calc 1 . .
C C11 0.3888(4) 0.9315(3) 0.6748(5) 0.0622(9) Uani d 1 . .
H H11A 0.4216 0.9487 0.7935 0.093 Uiso calc 1 . .
H H11B 0.3293 0.9950 0.6100 0.093 Uiso calc 1 . .
H H11C 0.4718 0.9220 0.6461 0.093 Uiso calc 1 . .
N N1 0.5199(2) 0.69242(19) 0.7257(3) 0.0352(5) Uani d 1 . .
H H1N 0.559(3) 0.719(3) 0.660(4) 0.042 Uiso d 1 . .
N N2 0.7129(3) 0.5644(2) 0.8356(3) 0.0406(6) Uani d 1 . .
H H2N 0.738(3) 0.583(3) 0.759(4) 0.049 Uiso d 1 . .
H H3N 0.742(3) 0.502(3) 0.900(4) 0.049 Uiso d 1 . .
S S1 0.49793(8) 0.55753(6) 0.94144(8) 0.04197(19) Uani d 1 . .
C C12 0.7414(3) 0.7561(2) 0.3383(3) 0.0353(6) Uani d 1 . .
C C13 0.8440(3) 0.6995(3) 0.2992(3) 0.0393(6) Uani d 1 . .
H H13 0.8915 0.6339 0.3613 0.047 Uiso calc 1 . .
C C14 0.8774(3) 0.7387(3) 0.1694(3) 0.0428(7) Uani d 1 . .
H H14 0.9470 0.6986 0.1432 0.051 Uiso calc 1 . .
C C15 0.8121(3) 0.8343(3) 0.0779(4) 0.0457(7) Uani d 1 . .
C C16 0.7089(4) 0.8898(3) 0.1168(4) 0.0533(8) Uani d 1 . .
H H16 0.6618 0.9556 0.0547 0.064 Uiso calc 1 . .
C C17 0.6734(3) 0.8509(3) 0.2443(4) 0.0474(8) Uani d 1 . .
H H17 0.6015 0.8898 0.2678 0.057 Uiso calc 1 . .
C C18 0.7053(3) 0.7165(2) 0.4803(3) 0.0382(6) Uani d 1 . .
C C19 0.8510(4) 0.8777(4) -0.0609(4) 0.0688(10) Uani d 1 . .
H H19A 0.8263 0.9595 -0.0806 0.103 Uiso calc 1 . .
H H19B 0.7981 0.8339 -0.1624 0.103 Uiso calc 1 . .
H H19C 0.9541 0.8680 -0.0298 0.103 Uiso calc 1 . .
O O1 0.6233(2) 0.77900(19) 0.5192(3) 0.0518(5) Uani d 1 . .
O O2 0.7604(2) 0.62322(16) 0.5523(2) 0.0428(5) Uani d 1 . .

loop_
_atom_site_aniso_label
_atom_site_aniso_U_11
_atom_site_aniso_U_22
_atom_site_aniso_U_33
_atom_site_aniso_U_12
_atom_site_aniso_U_13
_atom_site_aniso_U_23
C1 0.0372(15) 0.0423(14) 0.0285(13) -0.0010(12) 0.0124(11) -0.0022(11)
C2 0.0447(17) 0.0600(18) 0.0416(16) 0.0010(14) 0.0240(14) 0.0026(13)
C5 0.0452(17) 0.0385(14) 0.0416(15) 0.0057(13) 0.0193(13) 0.0040(12)
C6 0.0349(14) 0.0371(14) 0.0302(13) -0.0036(11) 0.0125(11) -0.0062(11)
C7 0.0367(15) 0.0371(14) 0.0297(12) -0.0024(12) 0.0145(11) -0.0032(11)
C8 0.093(3) 0.120(4) 0.166(5) -0.062(3) 0.099(4) -0.071(4)
C9 0.071(3) 0.121(3) 0.061(2) -0.016(2) 0.046(2) -0.024(2)
C10 0.067(2) 0.070(2) 0.0382(17) 0.0162(19) -0.0001(16) 0.0003(15)
C11 0.078(3) 0.0420(18) 0.060(2) -0.0011(17) 0.0206(19) 0.0045(16)
N1 0.0393(13) 0.0379(12) 0.0330(11) -0.0016(10) 0.0193(10) 0.0002(9)
N2 0.0422(15) 0.0462(14) 0.0355(13) 0.0056(12) 0.0176(11) 0.0022(11)
S1 0.0427(4) 0.0504(4) 0.0366(3) 0.0040(4) 0.0197(3) 0.0082(3)
C12 0.0346(14) 0.0440(15) 0.0286(12) -0.0072(12) 0.0138(11) -0.0075(11)
C13 0.0291(14) 0.0486(16) 0.0385(15) -0.0007(12) 0.0116(12) -0.0027(12)
C14 0.0293(15) 0.0632(19) 0.0391(15) -0.0007(14) 0.0171(13) -0.0070(14)
C15 0.0437(17) 0.0619(19) 0.0347(14) -0.0018(15) 0.0190(13) -0.0020(14)
C16 0.065(2) 0.0589(19) 0.0413(17) 0.0144(17) 0.0273(16) 0.0111(14)
C17 0.0539(19) 0.0529(18) 0.0432(17) 0.0113(15) 0.0276(15) 0.0007(14)
C18 0.0381(15) 0.0422(15) 0.0364(14) -0.0066(13) 0.0173(12) -0.0057(12)
C19 0.075(2) 0.095(3) 0.0514(19) 0.017(2) 0.0410(18) 0.0169(18)
O1 0.0653(14) 0.0525(12) 0.0554(13) 0.0081(10) 0.0429(11) 0.0050(10)
O2 0.0452(11) 0.0479(11) 0.0386(10) -0.0012(9) 0.0203(9) 0.0012(9)

loop_
_atom_type_symbol
_atom_type_description
_atom_type_scat_dispersion_real
_atom_type_scat_dispersion_imag
_atom_type_scat_source
C C 0.0033 0.0016 'International Tables Vol C Tables 4.2.6.8 and 6.1.1.4'
H H 0.0000 0.0000 'International Tables Vol C Tables 4.2.6.8 and 6.1.1.4'
N N 0.0061 0.0033 'International Tables Vol C Tables 4.2.6.8 and 6.1.1.4'
O O 0.0106 0.0060 'International Tables Vol C Tables 4.2.6.8 and 6.1.1.4'
S S 0.1246 0.1234 'International Tables Vol C Tables 4.2.6.8 and 6.1.1.4'

loop_
_geom_angle_atom_site_label_1
_geom_angle_atom_site_label_2
_geom_angle_atom_site_label_3
_geom_angle
C6 C1 C2 127.0(3)
C6 C1 S1 110.6(2)
C2 C1 S1 122.4(2)
C1 C2 C8 111.6(3)
C1 C2 C3B 105.9(3)
C8 C2 C3B 98.4(4)
C1 C2 C9 110.6(3)
C8 C2 C9 108.5(3)
C3B C2 C9 121.2(4)
C1 C2 C3A 103.1(4)
C8 C2 C3A 128.8(5)
C9 C2 C3A 92.3(4)
C4A C3A C2 114.0(8)
C4A C3A H3A1 108.8
C2 C3A H3A1 108.8
C4A C3A H3A2 108.8
C2 C3A H3A2 108.8
H3A1 C3A H3A2 107.7
C3A C4A C5 110.6(8)
C3A C4A H4A1 109.5
C5 C4A H4A1 109.5
C3A C4A H4A2 109.5
C5 C4A H4A2 109.5
H4A1 C4A H4A2 108.1
C2 C3B C4B 111.3(5)
C2 C3B H3B1 109.4
C4B C3B H3B1 109.4
C2 C3B H3B2 109.4
C4B C3B H3B2 109.4
H3B1 C3B H3B2 108.0
C5 C4B C3B 113.0(5)
C5 C4B H4B1 109.0
C3B C4B H4B1 109.0
C5 C4B H4B2 109.0
C3B C4B H4B2 109.0
H4B1 C4B H4B2 107.8
C6 C5 C11 109.8(2)
C6 C5 C10 109.8(2)
C11 C5 C10 108.7(3)
C6 C5 C4B 106.5(3)
C11 C5 C4B 103.1(4)
C10 C5 C4B 118.6(4)
C6 C5 C4A 107.9(4)
C11 C5 C4A 121.6(5)
C10 C5 C4A 98.1(5)
C1 C6 N1 113.5(2)
C1 C6 C5 125.6(3)
N1 C6 C5 121.0(2)
N2 C7 N1 124.6(2)
N2 C7 S1 123.9(2)
N1 C7 S1 111.6(2)
C2 C8 H8A 109.5
C2 C8 H8B 109.5
H8A C8 H8B 109.5
C2 C8 H8C 109.5
H8A C8 H8C 109.5
H8B C8 H8C 109.5
C2 C9 H9A 109.5
C2 C9 H9B 109.5
H9A C9 H9B 109.5
C2 C9 H9C 109.5
H9A C9 H9C 109.5
H9B C9 H9C 109.5
C5 C10 H10A 109.5
C5 C10 H10B 109.5
H10A C10 H10B 109.5
C5 C10 H10C 109.5
H10A C10 H10C 109.5
H10B C10 H10C 109.5
C5 C11 H11A 109.5
C5 C11 H11B 109.5
H11A C11 H11B 109.5
C5 C11 H11C 109.5
H11A C11 H11C 109.5
H11B C11 H11C 109.5
C7 N1 C6 114.1(2)
C7 N1 H1N 116(2)
C6 N1 H1N 130.1(19)
C7 N2 H2N 116(2)
C7 N2 H3N 115(2)
H2N N2 H3N 126(3)
C7 S1 C1 90.27(13)
C17 C12 C13 118.4(3)
C17 C12 C18 120.5(3)
C13 C12 C18 121.1(3)
C14 C13 C12 120.2(3)
C14 C13 H13 119.9
C12 C13 H13 119.9
C15 C14 C13 121.6(3)
C15 C14 H14 119.2
C13 C14 H14 119.2
C14 C15 C16 117.9(3)
C14 C15 C19 121.2(3)
C16 C15 C19 120.8(3)
C17 C16 C15 121.1(3)
C17 C16 H16 119.4
C15 C16 H16 119.4
C16 C17 C12 120.8(3)
C16 C17 H17 119.6
C12 C17 H17 119.6
O1 C18 O2 124.9(2)
O1 C18 C12 117.2(3)
O2 C18 C12 117.9(2)
C15 C19 H19A 109.5
C15 C19 H19B 109.5
H19A C19 H19B 109.5
C15 C19 H19C 109.5
H19A C19 H19C 109.5
H19B C19 H19C 109.5

loop_
_geom_bond_atom_site_label_1
_geom_bond_atom_site_label_2
_geom_bond_distance
C1 C6 1.338(4)
C1 C2 1.502(4)
C1 S1 1.753(3)
C2 C8 1.509(5)
C2 C3B 1.514(6)
C2 C9 1.518(5)
C2 C3A 1.626(9)
C3A C4A 1.451(14)
C3A H3A1 0.9900
C3A H3A2 0.9900
C4A C5 1.555(9)
C4A H4A1 0.9900
C4A H4A2 0.9900
C3B C4B 1.551(9)
C3B H3B1 0.9900
C3B H3B2 0.9900
C4B C5 1.547(6)
C4B H4B1 0.9900
C4B H4B2 0.9900
C5 C6 1.514(4)
C5 C11 1.524(4)
C5 C10 1.529(4)
C6 N1 1.394(4)
C7 N2 1.322(4)
C7 N1 1.325(3)
C7 S1 1.729(3)
C8 H8A 0.9800
C8 H8B 0.9800
C8 H8C 0.9800
C9 H9A 0.9800
C9 H9B 0.9800
C9 H9C 0.9800
C10 H10A 0.9800
C10 H10B 0.9800
C10 H10C 0.9800
C11 H11A 0.9800
C11 H11B 0.9800
C11 H11C 0.9800
N1 H1N 0.88(3)
N2 H2N 0.83(3)
N2 H3N 0.89(3)
C12 C17 1.385(4)
C12 C13 1.389(4)
C12 C18 1.506(4)
C13 C14 1.389(4)
C13 H13 0.9500
C14 C15 1.377(4)
C14 H14 0.9500
C15 C16 1.386(4)
C15 C19 1.510(4)
C16 C17 1.383(4)
C16 H16 0.9500
C17 H17 0.9500
C18 O1 1.252(3)
C18 O2 1.267(3)
C19 H19A 0.9800
C19 H19B 0.9800
C19 H19C 0.9800

loop_
_geom_hbond_atom_site_label_D
_geom_hbond_atom_site_label_H
_geom_hbond_atom_site_label_A
_geom_hbond_site_symmetry_A
_geom_hbond_distance_DH
_geom_hbond_distance_HA
_geom_hbond_distance_DA
_geom_hbond_angle_DHA
N1 H1N O1 . 0.88(3) 1.76(3) 2.632(3) 175(3)
N2 H2N O2 . 0.83(3) 1.98(4) 2.801(3) 170(3)
N2 H3N O2 2_565 0.89(3) 1.93(3) 2.805(3) 164(3)
